data_2204143
loop_
_publ_author_name
'Hossaini Sadr, Moayad'
'Zare, Davood'
'Lewis, William'
'Wikaira, Jan'
'Robinson, Ward T.'
'Ng, Seik Weng'

_publ_section_title
;
 Bromotetrakis(1<i>H</i>-imidazole-\k<i>N</i>^3^)copper(II) bromide
;
_journal_issue 9
_journal_name_full 'Acta Crystallographica Section E'
_journal_page_first m1324
_journal_page_last m1326
_journal_paper_doi 10.1107/S1600536804019609
_journal_volume 60
_journal_year 2004
_chemical_formula_iupac '[Cu Br (C3 H4 N2)4] Br'
_chemical_formula_moiety 'C12 H16 Br1 Cu N8 +, Br -'
_chemical_formula_sum 'C12 H16 Br2 Cu N8'
_chemical_formula_weight 495.69
_chemical_name_systematic
;
Bromotetrakis(1H-imidazole-\kN^3^)copper(II) bromide
;
_space_group_IT_number 14
_symmetry_cell_setting monoclinic
_symmetry_space_group_name_Hall '-P 2yn'
_symmetry_space_group_name_H-M 'P 1 21/n 1'
_atom_sites_solution_hydrogens geom
_atom_sites_solution_primary direct
_atom_sites_solution_secondary difmap
_audit_creation_method SHELXL-97
_cell_angle_alpha 90
_cell_angle_beta 90.0520(10)
_cell_angle_gamma 90
_cell_formula_units_Z 4
_cell_length_a 8.9625(3)
_cell_length_b 13.2140(5)
_cell_length_c 13.9889(5)
_cell_measurement_reflns_used 7789
_cell_measurement_temperature 113(2)
_cell_measurement_theta_max 26.4
_cell_measurement_theta_min 2.7
_cell_volume 1656.71(10)
_computing_cell_refinement 'SAINT (Bruker, 2001)'
_computing_data_collection 'SMART (Bruker, 2001)'
_computing_data_reduction SAINT
_computing_molecular_graphics 'ORTEPII (Johnson, 1976)'
_computing_publication_material SHELXL97
_computing_structure_refinement 'SHELXL97 (Sheldrick, 1997)'
_computing_structure_solution 'SHELXS97 (Sheldrick, 1997)'
_diffrn_ambient_temperature 113(2)
_diffrn_measured_fraction_theta_full 0.981
_diffrn_measured_fraction_theta_max 0.981
_diffrn_measurement_device_type 'Siemens P4/CCD area-detector'
_diffrn_measurement_method '\f and \w'
_diffrn_radiation_monochromator graphite
_diffrn_radiation_source 'fine-focus sealed tube'
_diffrn_radiation_type MoK\a
_diffrn_radiation_wavelength 0.71073
_diffrn_reflns_av_R_equivalents 0.034
_diffrn_reflns_av_sigmaI/netI 0.032
_diffrn_reflns_limit_h_max 11
_diffrn_reflns_limit_h_min -11
_diffrn_reflns_limit_k_max 14
_diffrn_reflns_limit_k_min -16
_diffrn_reflns_limit_l_max 17
_diffrn_reflns_limit_l_min -17
_diffrn_reflns_number 14285
_diffrn_reflns_theta_full 26.43
_diffrn_reflns_theta_max 26.4
_diffrn_reflns_theta_min 2.7
_diffrn_standards_decay_% 0
_diffrn_standards_interval_count 0
_diffrn_standards_interval_time 0
_diffrn_standards_number 0
_exptl_absorpt_coefficient_mu 6.153
_exptl_absorpt_correction_T_max 0.653
_exptl_absorpt_correction_T_min 0.337
_exptl_absorpt_correction_type multi-scan
_exptl_absorpt_process_details '(SADABS; Bruker, 2001)'
_exptl_crystal_colour blue
_exptl_crystal_density_diffrn 1.987
_exptl_crystal_density_method 'not measured'
_exptl_crystal_description Plate
_exptl_crystal_F_000 972
_exptl_crystal_size_max 0.48
_exptl_crystal_size_mid 0.38
_exptl_crystal_size_min 0.07
_refine_diff_density_max 2.304
_refine_diff_density_min -2.232
_refine_ls_extinction_method none
_refine_ls_goodness_of_fit_ref 1.065
_refine_ls_hydrogen_treatment constr
_refine_ls_matrix_type full
_refine_ls_number_parameters 209
_refine_ls_number_reflns 3343
_refine_ls_number_restraints 103
_refine_ls_restrained_S_all 1.067
_refine_ls_R_factor_all 0.0577
_refine_ls_R_factor_gt 0.0534
_refine_ls_shift/su_max 0.000
_refine_ls_shift/su_mean 0.000
_refine_ls_structure_factor_coef Fsqd
_refine_ls_weighting_details 'calc w = 1/[\s^2^(Fo^2^)+(0.1271P)^2^+5.3184P] where P = (Fo^2^+2Fc^2^)/3'
_refine_ls_weighting_scheme calc
_refine_ls_wR_factor_gt 0.1618
_refine_ls_wR_factor_ref 0.1677
_reflns_number_gt 3081
_reflns_number_total 3343
_reflns_threshold_expression I>2\s(I)
_cod_data_source_file ci6419.cif
_cod_data_source_block I
_cod_depositor_comments
;
The following automatic conversions were performed:
'_symmetry_cell_setting' value 'Monoclinic' changed to 'monoclinic'
according to '/home/saulius/struct/CIF-dictionaries/cif_core.dic'
dictionary named 'cif_core.dic' version 2.4.1 from 2010-06-29.

Automatic conversion script
Id: cif_fix_enum 1527 2010-12-29 10:47:43Z saulius 

The following automatic conversions were performed:

'_symmetry_cell_setting' value 'Monoclinic' changed to 'monoclinic'
according to /home/saulius/struct/CIF-dictionaries/cif_core.dic
dictionary named 'cif_core.dic' version 2.4.1 from 2010-06-29.

Automatic conversion script
Id: cif_fix_values 1715 2011-07-08 13:25:40Z adriana 
;
_cod_original_cell_volume 1656.70(10)
_cod_original_sg_symbol_H-M 'P 21/n'
_cod_database_code 2204143

loop_
_symmetry_equiv_pos_as_xyz
'x, y, z'
'-x+1/2, y+1/2, -z+1/2'
'-x, -y, -z'
'x-1/2, -y-1/2, z-1/2'

loop_
_atom_site_label
_atom_site_fract_x
_atom_site_fract_y
_atom_site_fract_z
_atom_site_U_iso_or_equiv
_atom_site_adp_type
_atom_site_calc_flag
_atom_site_refinement_flags
_atom_site_occupancy
_atom_site_type_symbol
Br1 0.54815(9) 0.40315(6) 0.37801(7) 0.0253(2) Uani d U 1 Br
Br2 -0.05553(8) 0.08885(6) 0.37512(7) 0.0250(2) Uani d . 1 Br
Cu1 0.29988(8) 0.28022(5) 0.37666(6) 0.0077(2) Uani d U 1 Cu
N1 0.1367(5) 0.3852(4) 0.3802(5) 0.0089(9) Uani d DU 1 N
N2 -0.0863(6) 0.4543(4) 0.3737(6) 0.0177(11) Uani d DU 1 N
H2n -0.1839 0.4610 0.3719 0.021 Uiso calc R 1 H
N3 0.2914(7) 0.2709(4) 0.5192(4) 0.0114(11) Uani d DU 1 N
N4 0.3162(8) 0.3116(5) 0.6703(4) 0.0164(14) Uani d DU 1 N
H4n 0.3438 0.3445 0.7221 0.020 Uiso calc R 1 H
N5 0.4071(5) 0.1460(4) 0.3724(5) 0.0085(9) Uani d DU 1 N
N6 0.5929(6) 0.0365(4) 0.3700(6) 0.0136(11) Uani d DU 1 N
H6n 0.6838 0.0116 0.3672 0.016 Uiso calc R 1 H
N7 0.2896(7) 0.2802(4) 0.2342(4) 0.0097(11) Uani d DU 1 N
N8 0.3224(8) 0.3165(5) 0.0823(4) 0.0158(15) Uani d DU 1 N
H8n 0.3561 0.3458 0.0301 0.019 Uiso calc R 1 H
C1 0.1511(7) 0.4874(4) 0.3834(6) 0.0168(13) Uani d DU 1 C
H1 0.2429 0.5230 0.3880 0.020 Uiso calc R 1 H
C2 0.0142(6) 0.5307(5) 0.3790(6) 0.0172(13) Uani d DU 1 C
H2 -0.0072 0.6011 0.3796 0.021 Uiso calc R 1 H
C3 -0.0102(6) 0.3659(5) 0.3719(6) 0.0134(12) Uani d DU 1 C
H3 -0.0535 0.3006 0.3657 0.016 Uiso calc R 1 H
C4 0.2194(10) 0.2016(6) 0.5746(5) 0.0139(15) Uani d DU 1 C
H4 0.1644 0.1455 0.5508 0.017 Uiso calc R 1 H
C5 0.2375(10) 0.2243(6) 0.6688(5) 0.0176(17) Uani d DU 1 C
H5 0.2024 0.1868 0.7222 0.021 Uiso calc R 1 H
C6 0.3456(9) 0.3402(6) 0.5798(4) 0.0132(14) Uani d DU 1 C
H6 0.3968 0.4002 0.5618 0.016 Uiso calc R 1 H
C7 0.3495(7) 0.0508(4) 0.3751(7) 0.0149(11) Uani d DU 1 C
H7 0.2463 0.0346 0.3774 0.018 Uiso calc R 1 H
C8 0.4637(6) -0.0183(5) 0.3741(7) 0.0164(12) Uani d DU 1 C
H8 0.4548 -0.0899 0.3758 0.020 Uiso calc R 1 H
C9 0.5564(6) 0.1362(4) 0.3711(6) 0.0108(11) Uani d DU 1 C
H9 0.6256 0.1906 0.3709 0.013 Uiso calc R 1 H
C10 0.2057(11) 0.2169(6) 0.1801(4) 0.0152(15) Uani d DU 1 C
H10 0.1436 0.1649 0.2048 0.018 Uiso calc R 1 H
C11 0.2227(10) 0.2382(6) 0.0862(4) 0.0159(17) Uani d DU 1 C
H11 0.1752 0.2056 0.0338 0.019 Uiso calc R 1 H
C12 0.3598(9) 0.3406(6) 0.1728(4) 0.0114(14) Uani d DU 1 C
H12 0.4267 0.3933 0.1904 0.014 Uiso calc R 1 H

loop_
_atom_site_aniso_label
_atom_site_aniso_U_11
_atom_site_aniso_U_22
_atom_site_aniso_U_33
_atom_site_aniso_U_12
_atom_site_aniso_U_13
_atom_site_aniso_U_23
Br1 0.0234(4) 0.0266(4) 0.0259(4) -0.0024(3) -0.0002(5) -0.0018(4)
Br2 0.0223(4) 0.0298(5) 0.0228(4) 0.0027(3) 0.0003(5) -0.0010(4)
Cu1 0.0101(3) 0.0073(4) 0.0055(3) 0.0033(2) 0.0000(5) -0.0002(3)
N1 0.0118(19) 0.007(2) 0.008(2) 0.0012(16) -0.001(3) -0.002(2)
N2 0.011(2) 0.019(3) 0.023(3) 0.0049(19) 0.002(4) 0.005(3)
N3 0.012(3) 0.011(3) 0.0111(19) 0.002(2) -0.001(2) -0.0011(18)
N4 0.010(3) 0.030(4) 0.009(2) 0.001(3) -0.005(3) -0.003(2)
N5 0.009(2) 0.013(2) 0.004(2) 0.0040(16) -0.002(3) 0.000(2)
N6 0.011(2) 0.010(3) 0.020(3) 0.0065(18) -0.004(3) 0.002(3)
N7 0.009(3) 0.009(3) 0.0121(19) 0.002(2) -0.002(2) -0.0008(18)
N8 0.018(4) 0.020(4) 0.010(2) 0.006(3) -0.002(3) 0.002(2)
C1 0.018(3) 0.011(3) 0.022(4) -0.002(2) 0.003(4) 0.001(3)
C2 0.027(3) 0.006(3) 0.019(3) 0.006(2) 0.002(4) -0.003(3)
C3 0.014(2) 0.008(3) 0.018(3) 0.0031(19) 0.006(4) -0.004(3)
C4 0.014(4) 0.019(4) 0.009(3) -0.003(3) -0.001(3) 0.004(2)
C5 0.012(4) 0.031(4) 0.010(3) 0.000(3) 0.000(3) 0.000(3)
C6 0.007(3) 0.021(4) 0.011(3) 0.001(3) -0.002(3) -0.006(2)
C7 0.009(2) 0.013(2) 0.022(3) 0.004(2) -0.005(4) -0.002(4)
C8 0.016(3) 0.006(2) 0.027(3) 0.003(2) -0.003(4) 0.001(3)
C9 0.015(2) 0.005(2) 0.012(3) 0.0011(19) -0.001(4) 0.000(3)
C10 0.018(4) 0.017(4) 0.010(3) -0.001(3) -0.001(3) -0.002(2)
C11 0.024(4) 0.015(4) 0.009(3) 0.007(3) -0.003(3) -0.005(3)
C12 0.014(4) 0.014(4) 0.007(2) 0.004(3) -0.001(3) 0.001(2)

loop_
_atom_type_symbol
_atom_type_description
_atom_type_scat_dispersion_real
_atom_type_scat_dispersion_imag
_atom_type_scat_source
C C 0.0033 0.0016 'International Tables Vol C Tables 4.2.6.8 and 6.1.1.4'
H H 0.0000 0.0000 'International Tables Vol C Tables 4.2.6.8 and 6.1.1.4'
N N 0.0061 0.0033 'International Tables Vol C Tables 4.2.6.8 and 6.1.1.4'
Cu Cu 0.3201 1.2651 'International Tables Vol C Tables 4.2.6.8 and 6.1.1.4'
Br Br -0.2901 2.4595 'International Tables Vol C Tables 4.2.6.8 and 6.1.1.4'

loop_
_geom_angle_atom_site_label_1
_geom_angle_atom_site_label_2
_geom_angle_atom_site_label_3
_geom_angle
_geom_angle_publ_flag
N1 Cu1 N3 89.4(3) yes
N1 Cu1 N5 162.0(2) yes
N1 Cu1 N7 89.5(3) yes
N1 Cu1 Br1 100.40(10) yes
N3 Cu1 N5 89.6(3) yes
N3 Cu1 N7 174.0(2) yes
N3 Cu1 Br1 93.5(2) yes
N5 Cu1 N7 89.6(3) yes
N5 Cu1 Br1 97.70(10) yes
N7 Cu1 Br1 92.5(2) yes
C3 N1 C1 106.5(5) no
C3 N1 Cu1 125.2(4) no
C1 N1 Cu1 128.1(4) no
C3 N2 C2 108.0(5) no
C3 N2 H2n 126.0 no
C2 N2 H2n 126.0 no
C6 N3 C4 105.8(6) no
C6 N3 Cu1 125.1(4) no
C4 N3 Cu1 128.8(4) no
C6 N4 C5 109.2(6) no
C6 N4 H4n 125.4 no
C5 N4 H4n 125.4 no
C9 N5 C7 106.8(5) no
C9 N5 Cu1 124.0(4) no
C7 N5 Cu1 129.1(4) no
C9 N6 C8 108.0(5) no
C9 N6 H6n 126.0 no
C8 N6 H6n 126.0 no
C12 N7 C10 105.8(6) no
C12 N7 Cu1 128.5(4) no
C10 N7 Cu1 125.7(4) no
C12 N8 C11 107.6(5) no
C12 N8 H8n 126.2 no
C11 N8 H8n 126.2 no
C2 C1 N1 109.4(5) no
C2 C1 H1 125.3 no
N1 C1 H1 125.3 no
C1 C2 N2 106.8(5) no
C1 C2 H2 126.6 no
N2 C2 H2 126.6 no
N1 C3 N2 109.1(5) no
N1 C3 H3 125.4 no
N2 C3 H3 125.4 no
C5 C4 N3 110.2(6) no
C5 C4 H4 124.9 no
N3 C4 H4 124.9 no
N4 C5 C4 105.3(6) no
N4 C5 H5 127.3 no
C4 C5 H5 127.3 no
N3 C6 N4 109.3(6) no
N3 C6 H6 125.3 no
N4 C6 H6 125.3 no
N5 C7 C8 109.4(5) no
N5 C7 H7 125.3 no
C8 C7 H7 125.3 no
N6 C8 C7 106.2(5) no
N6 C8 H8 126.9 no
C7 C8 H8 126.9 no
N5 C9 N6 109.5(5) no
N5 C9 H9 125.3 no
N6 C9 H9 125.3 no
C11 C10 N7 110.6(6) no
C11 C10 H10 124.7 no
N7 C10 H10 124.7 no
C10 C11 N8 105.7(6) no
C10 C11 H11 127.2 no
N8 C11 H11 127.2 no
N7 C12 N8 110.3(6) no
N7 C12 H12 124.9 no
N8 C12 H12 124.9 no

loop_
_geom_bond_atom_site_label_1
_geom_bond_atom_site_label_2
_geom_bond_distance
_geom_bond_publ_flag
Br1 Cu1 2.7550(10) yes
Cu1 N1 2.016(5) yes
Cu1 N3 2.000(6) yes
Cu1 N5 2.018(5) yes
Cu1 N7 1.995(6) yes
N1 C3 1.346(6) no
N1 C1 1.357(6) no
N2 C3 1.353(6) no
N2 C2 1.355(6) no
N2 H2n 0.88 no
N3 C6 1.339(7) no
N3 C4 1.362(7) no
N4 C6 1.347(6) no
N4 C5 1.352(7) no
N4 H4n 0.88 no
N5 C9 1.344(6) no
N5 C7 1.361(6) no
N6 C9 1.357(6) no
N6 C8 1.367(6) no
N6 H6n 0.88 no
N7 C12 1.331(7) no
N7 C10 1.355(7) no
N8 C12 1.349(6) no
N8 C11 1.368(7) no
N8 H8n 0.88 no
C1 C2 1.355(6) no
C1 H1 0.95 no
C2 H2 0.95 no
C3 H3 0.95 no
C4 C5 1.361(7) no
C4 H4 0.95 no
C5 H5 0.95 no
C6 H6 0.95 no
C7 C8 1.371(6) no
C7 H7 0.95 no
C8 H8 0.95 no
C9 H9 0.95 no
C10 C11 1.353(7) no
C10 H10 0.95 no
C11 H11 0.95 no
C12 H12 0.95 no

loop_
_geom_hbond_atom_site_label_D
_geom_hbond_atom_site_label_H
_geom_hbond_atom_site_label_A
_geom_hbond_site_symmetry_A
_geom_hbond_distance_DH
_geom_hbond_distance_HA
_geom_hbond_distance_DA
_geom_hbond_angle_DHA
_geom_hbond_publ_flag
N2 H2n Br1 1_455 0.88 2.52 3.346(6) 156 yes
N4 H4n Br2 4_666 0.88 2.48 3.355(6) 170 yes
N6 H6n Br2 1_655 0.88 2.55 3.227(5) 134 yes
N8 H8n Br2 4_665 0.88 2.46 3.341(6) 174 yes

loop_
_geom_torsion_atom_site_label_1
_geom_torsion_atom_site_label_2
_geom_torsion_atom_site_label_3
_geom_torsion_atom_site_label_4
_geom_torsion
_geom_torsion_publ_flag
N7 Cu1 N1 C3 81.2(8) no
N3 Cu1 N1 C3 -92.9(8) no
N5 Cu1 N1 C3 -5.9(13) no
Br1 Cu1 N1 C3 173.6(7) no
N7 Cu1 N1 C1 -93.1(7) no
N3 Cu1 N1 C1 92.7(7) no
N5 Cu1 N1 C1 179.8(8) no
Br1 Cu1 N1 C1 -0.7(8) no
N1 Cu1 N3 C6 -74.6(6) no
N5 Cu1 N3 C6 123.5(6) no
Br1 Cu1 N3 C6 25.8(6) no
N1 Cu1 N3 C4 98.2(7) no
N5 Cu1 N3 C4 -63.8(7) no
Br1 Cu1 N3 C4 -161.5(7) no
N7 Cu1 N5 C9 92.5(7) no
N3 Cu1 N5 C9 -93.5(7) no
N1 Cu1 N5 C9 179.5(8) no
Br1 Cu1 N5 C9 0.0(7) no
N7 Cu1 N5 C7 -91.1(8) no
N3 Cu1 N5 C7 82.9(8) no
N1 Cu1 N5 C7 -4.1(13) no
Br1 Cu1 N5 C7 176.4(7) no
N1 Cu1 N7 C12 86.5(7) no
N5 Cu1 N7 C12 -111.6(7) no
Br1 Cu1 N7 C12 -13.9(7) no
N1 Cu1 N7 C10 -92.9(7) no
N5 Cu1 N7 C10 69.1(7) no
Br1 Cu1 N7 C10 166.7(6) no
C3 N1 C1 C2 1.2(10) no
Cu1 N1 C1 C2 176.3(6) no
N1 C1 C2 N2 0.5(10) no
C3 N2 C2 C1 -1.9(10) no
C1 N1 C3 N2 -2.4(11) no
Cu1 N1 C3 N2 -177.7(6) no
C2 N2 C3 N1 2.7(11) no
C6 N3 C4 C5 -4.0(10) no
Cu1 N3 C4 C5 -177.9(7) no
C6 N4 C5 C4 -0.5(11) no
N3 C4 C5 N4 2.8(11) no
C4 N3 C6 N4 3.7(10) no
Cu1 N3 C6 N4 177.8(6) no
C5 N4 C6 N3 -2.1(11) no
C9 N5 C7 C8 -0.9(10) no
Cu1 N5 C7 C8 -177.7(6) no
C9 N6 C8 C7 1.5(10) no
N5 C7 C8 N6 -0.4(10) no
C7 N5 C9 N6 1.8(11) no
Cu1 N5 C9 N6 178.9(5) no
C8 N6 C9 N5 -2.1(11) no
C12 N7 C10 C11 -0.4(10) no
Cu1 N7 C10 C11 179.0(7) no
N7 C10 C11 N8 0.9(12) no
C12 N8 C11 C10 -1.0(11) no
C10 N7 C12 N8 -0.2(9) no
Cu1 N7 C12 N8 -179.7(6) no
C11 N8 C12 N7 0.8(11) no
